data_1516061
loop_
_publ_author_name
'Hirschh\"auser, Christoph'
'Parker, Jeremy S.'
'Perry, Matthew W. D.'
'Haddow, Mairi F.'
'Gallagher, Timothy'

_publ_section_title
;
 Spiro-fused pyrrolidine, piperidine, and oxindole scaffolds from lactams.
;
_journal_issue 18
_journal_name_full 'Organic letters'
_journal_page_first 4846
_journal_page_last 4849
_journal_paper_doi 10.1021/ol302176z
_journal_volume 14
_journal_year 2012
_chemical_formula_moiety 'C17 H22 N2 O3'
_chemical_formula_sum 'C17 H22 N2 O3'
_chemical_formula_weight 302.37
_chemical_name_systematic
; 
 ? 
;
_space_group_IT_number 61
_symmetry_cell_setting orthorhombic
_symmetry_space_group_name_Hall '-P 2ac 2ab'
_symmetry_space_group_name_H-M 'P b c a'
_atom_sites_solution_hydrogens geom
_atom_sites_solution_primary direct
_atom_sites_solution_secondary difmap
_audit_creation_method SHELXL-97
_cell_angle_alpha 90.00
_cell_angle_beta 90.00
_cell_angle_gamma 90.00
_cell_formula_units_Z 8
_cell_length_a 9.5653(14)
_cell_length_b 10.4500(13)
_cell_length_c 30.655(5)
_cell_measurement_reflns_used 5369
_cell_measurement_temperature 100(2)
_cell_measurement_theta_max 64.04
_cell_measurement_theta_min 2.88
_cell_volume 3064.2(8)
_computing_cell_refinement 'Bruker Apex II'
_computing_data_collection 'Bruker Apex II'
_computing_data_reduction 'Bruker SAINT'
_computing_molecular_graphics 'Bruker ShelXTL'
_computing_publication_material 'Bruker ShelXTL'
_computing_structure_refinement 'SHELXL-97 (Sheldrick, 2008)'
_computing_structure_solution 'SHELXS-97 (Sheldrick, 2008)'
_diffrn_ambient_temperature 100(2)
_diffrn_measured_fraction_theta_full 0.969
_diffrn_measured_fraction_theta_max 0.970
_diffrn_measurement_device_type 'Bruker Microstar CCD area detector'
_diffrn_measurement_method 'phi and omega scans'
_diffrn_radiation_monochromator graphite
_diffrn_radiation_source 'rotating anode'
_diffrn_radiation_type CuK\a
_diffrn_radiation_wavelength 1.54178
_diffrn_reflns_av_R_equivalents 0.1233
_diffrn_reflns_av_sigmaI/netI 0.0628
_diffrn_reflns_limit_h_max 11
_diffrn_reflns_limit_h_min -11
_diffrn_reflns_limit_k_max 10
_diffrn_reflns_limit_k_min -12
_diffrn_reflns_limit_l_max 35
_diffrn_reflns_limit_l_min -36
_diffrn_reflns_number 25836
_diffrn_reflns_theta_full 65.90
_diffrn_reflns_theta_max 65.90
_diffrn_reflns_theta_min 5.45
_exptl_absorpt_coefficient_mu 0.731
_exptl_absorpt_correction_T_max 0.7947
_exptl_absorpt_correction_T_min 0.5408
_exptl_absorpt_correction_type multi-scan
_exptl_absorpt_process_details 'SADABS V2008/1'
_exptl_crystal_colour colourless
_exptl_crystal_density_diffrn 1.311
_exptl_crystal_density_method 'not measured'
_exptl_crystal_description plate
_exptl_crystal_F_000 1296
_exptl_crystal_size_max 0.11
_exptl_crystal_size_mid 0.11
_exptl_crystal_size_min 0.01
_refine_diff_density_max 0.337
_refine_diff_density_min -0.330
_refine_diff_density_rms 0.074
_refine_ls_extinction_method none
_refine_ls_goodness_of_fit_ref 1.147
_refine_ls_hydrogen_treatment mixed
_refine_ls_matrix_type full
_refine_ls_number_parameters 203
_refine_ls_number_reflns 2589
_refine_ls_number_restraints 0
_refine_ls_restrained_S_all 1.147
_refine_ls_R_factor_all 0.1054
_refine_ls_R_factor_gt 0.0784
_refine_ls_shift/su_max 0.000
_refine_ls_shift/su_mean 0.000
_refine_ls_structure_factor_coef Fsqd
_refine_ls_weighting_details 'calc w=1/[\s^2^(Fo^2^)+(0.0269P)^2^+11.7256P] where P=(Fo^2^+2Fc^2^)/3'
_refine_ls_weighting_scheme calc
_refine_ls_wR_factor_gt 0.1744
_refine_ls_wR_factor_ref 0.1857
_reflns_number_gt 1936
_reflns_number_total 2589
_reflns_threshold_expression >2sigma(I)
_cod_data_source_file ol302176z_si_001.cif
_cod_data_source_block 10b
_cod_original_sg_symbol_H-M Pbca
_cod_database_code 1516061

loop_
_symmetry_equiv_pos_as_xyz
'x, y, z'
'-x+1/2, -y, z+1/2'
'-x, y+1/2, -z+1/2'
'x+1/2, -y+1/2, -z'
'-x, -y, -z'
'x-1/2, y, -z-1/2'
'x, -y-1/2, z-1/2'
'-x-1/2, y-1/2, z'

loop_
_atom_site_label
_atom_site_type_symbol
_atom_site_fract_x
_atom_site_fract_y
_atom_site_fract_z
_atom_site_U_iso_or_equiv
_atom_site_adp_type
_atom_site_occupancy
_atom_site_symmetry_multiplicity
_atom_site_calc_flag
_atom_site_refinement_flags
C1 C -0.0868(4) 0.8729(3) 0.46712(14) 0.0180(9) Uani 1 1 d .
C2 C -0.0035(4) 0.7673(4) 0.44363(13) 0.0184(9) Uani 1 1 d .
C3 C 0.0824(4) 0.6870(4) 0.47626(14) 0.0213(9) Uani 1 1 d .
H3A H 0.1110 0.6058 0.4622 0.026 Uiso 1 1 calc R
H3B H 0.1681 0.7345 0.4843 0.026 Uiso 1 1 calc R
C4 C -0.0010(4) 0.6576(4) 0.51708(14) 0.0230(9) Uani 1 1 d .
H4A H 0.0532 0.6001 0.5364 0.028 Uiso 1 1 calc R
H4B H -0.0895 0.6143 0.5092 0.028 Uiso 1 1 calc R
C5 C -0.0319(4) 0.7824(4) 0.54042(14) 0.0234(9) Uani 1 1 d .
H5A H -0.0995 0.7667 0.5643 0.028 Uiso 1 1 calc R
H5B H 0.0552 0.8164 0.5534 0.028 Uiso 1 1 calc R
C6 C 0.1009(4) 0.8407(4) 0.41473(14) 0.0184(9) Uani 1 1 d .
C7 C -0.1056(4) 0.6825(4) 0.41750(14) 0.0205(9) Uani 1 1 d .
H7A H -0.1460 0.6167 0.4370 0.025 Uiso 1 1 calc R
H7B H -0.1831 0.7358 0.4062 0.025 Uiso 1 1 calc R
C8 C -0.0313(4) 0.6175(4) 0.37958(14) 0.0225(9) Uani 1 1 d .
H8 H 0.0504 0.5689 0.3915 0.027 Uiso 1 1 calc R
C9 C 0.0233(4) 0.7201(4) 0.34934(14) 0.0253(10) Uani 1 1 d .
H9A H 0.0784 0.6795 0.3258 0.030 Uiso 1 1 calc R
H9B H -0.0566 0.7651 0.3357 0.030 Uiso 1 1 calc R
C10 C -0.1239(4) 0.5244(4) 0.35478(14) 0.0237(10) Uani 1 1 d .
H10A H -0.2104 0.5693 0.3459 0.028 Uiso 1 1 calc R
H10B H -0.0747 0.4973 0.3279 0.028 Uiso 1 1 calc R
C11 C 0.2093(4) 0.8866(4) 0.34523(15) 0.0233(10) Uani 1 1 d .
H11A H 0.2514 0.8283 0.3234 0.028 Uiso 1 1 calc R
H11B H 0.2856 0.9190 0.3640 0.028 Uiso 1 1 calc R
C12 C 0.1432(4) 0.9988(4) 0.32149(15) 0.0241(10) Uani 1 1 d .
C13 C 0.0369(4) 1.0719(4) 0.34049(15) 0.0261(10) Uani 1 1 d .
H13 H 0.0018 1.0493 0.3684 0.031 Uiso 1 1 calc R
C14 C -0.0179(5) 1.1777(4) 0.31877(16) 0.0311(11) Uani 1 1 d .
H14 H -0.0901 1.2268 0.3319 0.037 Uiso 1 1 calc R
C15 C 0.0327(5) 1.2113(4) 0.27822(15) 0.0308(11) Uani 1 1 d .
H15 H -0.0051 1.2833 0.2635 0.037 Uiso 1 1 calc R
C16 C 0.1382(5) 1.1407(4) 0.25889(16) 0.0327(11) Uani 1 1 d .
H16 H 0.1727 1.1641 0.2309 0.039 Uiso 1 1 calc R
C17 C 0.1943(5) 1.0340(4) 0.28086(15) 0.0299(10) Uani 1 1 d .
H17 H 0.2675 0.9859 0.2678 0.036 Uiso 1 1 calc R
N1 N 0.1113(3) 0.8135(3) 0.37226(12) 0.0225(8) Uani 1 1 d .
N2 N -0.0900(3) 0.8767(3) 0.50987(12) 0.0200(8) Uani 1 1 d .
H2N H -0.134(4) 0.951(4) 0.5254(14) 0.024 Uiso 1 1 d .
O1 O -0.1479(3) 0.9551(2) 0.44412(10) 0.0227(7) Uani 1 1 d .
O2 O 0.1768(3) 0.9237(2) 0.43213(10) 0.0248(7) Uani 1 1 d .
O3 O -0.1609(3) 0.4142(2) 0.37897(10) 0.0280(7) Uani 1 1 d .
H3 H -0.2148 0.4350 0.3994 0.042 Uiso 1 1 calc R

loop_
_atom_site_aniso_label
_atom_site_aniso_U_11
_atom_site_aniso_U_22
_atom_site_aniso_U_33
_atom_site_aniso_U_23
_atom_site_aniso_U_13
_atom_site_aniso_U_12
C1 0.0110(18) 0.0115(19) 0.032(2) -0.0018(18) 0.0000(17) -0.0024(15)
C2 0.0166(18) 0.0130(18) 0.026(2) -0.0015(17) 0.0007(17) 0.0034(16)
C3 0.019(2) 0.0151(19) 0.030(2) -0.0011(18) -0.0030(18) 0.0031(16)
C4 0.022(2) 0.017(2) 0.030(2) 0.0044(19) -0.0029(18) -0.0009(17)
C5 0.023(2) 0.019(2) 0.028(2) 0.0008(19) -0.0024(18) -0.0028(17)
C6 0.0111(17) 0.0161(19) 0.028(2) -0.0004(18) 0.0005(17) 0.0001(16)
C7 0.022(2) 0.0131(19) 0.027(2) -0.0026(17) 0.0027(18) -0.0002(16)
C8 0.022(2) 0.015(2) 0.031(2) -0.0023(18) 0.0018(19) 0.0015(17)
C9 0.029(2) 0.020(2) 0.026(2) -0.0068(19) 0.0018(19) -0.0063(18)
C10 0.030(2) 0.0108(18) 0.031(2) -0.0004(18) 0.0001(19) -0.0052(17)
C11 0.0176(19) 0.019(2) 0.033(3) -0.0034(19) 0.0076(18) -0.0030(17)
C12 0.025(2) 0.017(2) 0.030(2) -0.0060(18) 0.001(2) -0.0061(17)
C13 0.019(2) 0.020(2) 0.039(3) 0.000(2) 0.0057(19) -0.0064(18)
C14 0.028(2) 0.025(2) 0.041(3) -0.002(2) 0.003(2) -0.0023(19)
C15 0.028(2) 0.024(2) 0.040(3) 0.000(2) -0.003(2) -0.0066(19)
C16 0.034(3) 0.033(2) 0.030(3) 0.000(2) 0.001(2) -0.005(2)
C17 0.029(2) 0.033(2) 0.028(3) -0.007(2) 0.004(2) -0.004(2)
N1 0.0175(16) 0.0183(17) 0.032(2) -0.0006(16) 0.0057(15) -0.0066(14)
N2 0.0192(16) 0.0133(17) 0.028(2) -0.0023(15) 0.0016(15) -0.0012(14)
O1 0.0199(14) 0.0118(13) 0.0365(18) -0.0003(13) -0.0050(13) 0.0019(12)
O2 0.0163(14) 0.0172(14) 0.0410(19) -0.0057(13) 0.0033(13) -0.0031(12)
O3 0.0337(17) 0.0139(14) 0.0364(19) -0.0035(13) 0.0091(14) -0.0048(13)

loop_
_atom_type_symbol
_atom_type_description
_atom_type_scat_dispersion_real
_atom_type_scat_dispersion_imag
_atom_type_scat_source
C C 0.0181 0.0091 'International Tables Vol C Tables 4.2.6.8 and 6.1.1.4'
H H 0.0000 0.0000 'International Tables Vol C Tables 4.2.6.8 and 6.1.1.4'
N N 0.0311 0.0180 'International Tables Vol C Tables 4.2.6.8 and 6.1.1.4'
O O 0.0492 0.0322 'International Tables Vol C Tables 4.2.6.8 and 6.1.1.4'

loop_
_geom_angle_atom_site_label_1
_geom_angle_atom_site_label_2
_geom_angle_atom_site_label_3
_geom_angle
O1 C1 N2 121.9(4)
O1 C1 C2 118.0(4)
N2 C1 C2 120.1(3)
C6 C2 C1 104.3(3)
C6 C2 C3 107.4(3)
C1 C2 C3 111.2(3)
C6 C2 C7 113.5(3)
C1 C2 C7 109.1(3)
C3 C2 C7 111.2(3)
C4 C3 C2 111.5(3)
C4 C3 H3A 109.3
C2 C3 H3A 109.3
C4 C3 H3B 109.3
C2 C3 H3B 109.3
H3A C3 H3B 108.0
C3 C4 C5 108.6(3)
C3 C4 H4A 110.0
C5 C4 H4A 110.0
C3 C4 H4B 110.0
C5 C4 H4B 110.0
H4A C4 H4B 108.4
N2 C5 C4 110.5(3)
N2 C5 H5A 109.6
C4 C5 H5A 109.6
N2 C5 H5B 109.6
C4 C5 H5B 109.6
H5A C5 H5B 108.1
O2 C6 N1 121.3(4)
O2 C6 C2 118.5(4)
N1 C6 C2 120.2(3)
C8 C7 C2 110.9(3)
C8 C7 H7A 109.5
C2 C7 H7A 109.5
C8 C7 H7B 109.4
C2 C7 H7B 109.5
H7A C7 H7B 108.0
C9 C8 C10 110.4(3)
C9 C8 C7 108.2(3)
C10 C8 C7 113.3(3)
C9 C8 H8 108.2
C10 C8 H8 108.2
C7 C8 H8 108.2
N1 C9 C8 112.1(3)
N1 C9 H9A 109.2
C8 C9 H9A 109.2
N1 C9 H9B 109.2
C8 C9 H9B 109.2
H9A C9 H9B 107.9
O3 C10 C8 113.9(4)
O3 C10 H10A 108.8
C8 C10 H10A 108.8
O3 C10 H10B 108.8
C8 C10 H10B 108.8
H10A C10 H10B 107.7
N1 C11 C12 114.0(3)
N1 C11 H11A 108.7
C12 C11 H11A 108.7
N1 C11 H11B 108.7
C12 C11 H11B 108.7
H11A C11 H11B 107.6
C17 C12 C13 119.0(4)
C17 C12 C11 119.3(4)
C13 C12 C11 121.7(4)
C14 C13 C12 120.6(4)
C14 C13 H13 119.7
C12 C13 H13 119.7
C15 C14 C13 120.0(4)
C15 C14 H14 120.0
C13 C14 H14 120.0
C14 C15 C16 120.4(4)
C14 C15 H15 119.8
C16 C15 H15 119.8
C15 C16 C17 119.7(4)
C15 C16 H16 120.2
C17 C16 H16 120.2
C12 C17 C16 120.3(4)
C12 C17 H17 119.8
C16 C17 H17 119.8
C6 N1 C11 119.2(3)
C6 N1 C9 124.4(3)
C11 N1 C9 116.3(3)
C1 N2 C5 127.4(3)
C1 N2 H2N 121(2)
C5 N2 H2N 112(2)
C10 O3 H3 109.5

loop_
_geom_bond_atom_site_label_1
_geom_bond_atom_site_label_2
_geom_bond_distance
C1 O1 1.256(5)
C1 N2 1.311(5)
C1 C2 1.540(5)
C2 C6 1.540(5)
C2 C3 1.542(5)
C2 C7 1.543(5)
C3 C4 1.515(6)
C3 H3A 0.9900
C3 H3B 0.9900
C4 C5 1.516(6)
C4 H4A 0.9900
C4 H4B 0.9900
C5 N2 1.469(5)
C5 H5A 0.9900
C5 H5B 0.9900
C6 O2 1.250(5)
C6 N1 1.336(5)
C7 C8 1.522(6)
C7 H7A 0.9900
C7 H7B 0.9900
C8 C9 1.511(6)
C8 C10 1.520(5)
C8 H8 1.0000
C9 N1 1.468(5)
C9 H9A 0.9900
C9 H9B 0.9900
C10 O3 1.415(5)
C10 H10A 0.9900
C10 H10B 0.9900
C11 N1 1.465(5)
C11 C12 1.518(6)
C11 H11A 0.9900
C11 H11B 0.9900
C12 C17 1.388(6)
C12 C13 1.399(6)
C13 C14 1.393(6)
C13 H13 0.9500
C14 C15 1.379(6)
C14 H14 0.9500
C15 C16 1.383(6)
C15 H15 0.9500
C16 C17 1.409(6)
C16 H16 0.9500
C17 H17 0.9500
N2 H2N 1.00(5)
O3 H3 0.8400

loop_
_geom_torsion_atom_site_label_1
_geom_torsion_atom_site_label_2
_geom_torsion_atom_site_label_3
_geom_torsion_atom_site_label_4
_geom_torsion
O1 C1 C2 C6 56.1(4)
N2 C1 C2 C6 -122.6(4)
O1 C1 C2 C3 171.5(3)
N2 C1 C2 C3 -7.1(5)
O1 C1 C2 C7 -65.5(4)
N2 C1 C2 C7 115.9(4)
C6 C2 C3 C4 155.5(3)
C1 C2 C3 C4 41.9(4)
C7 C2 C3 C4 -79.9(4)
C2 C3 C4 C5 -64.4(4)
C3 C4 C5 N2 49.7(4)
C1 C2 C6 O2 52.9(4)
C3 C2 C6 O2 -65.3(4)
C7 C2 C6 O2 171.5(3)
C1 C2 C6 N1 -128.6(4)
C3 C2 C6 N1 113.3(4)
C7 C2 C6 N1 -10.0(5)
C6 C2 C7 C8 39.4(4)
C1 C2 C7 C8 155.3(3)
C3 C2 C7 C8 -81.7(4)
C2 C7 C8 C9 -61.8(4)
C2 C7 C8 C10 175.4(3)
C10 C8 C9 N1 178.9(3)
C7 C8 C9 N1 54.4(4)
C9 C8 C10 O3 170.3(3)
C7 C8 C10 O3 -68.1(5)
N1 C11 C12 C17 -147.5(4)
N1 C11 C12 C13 36.0(5)
C17 C12 C13 C14 0.7(6)
C11 C12 C13 C14 177.3(4)
C12 C13 C14 C15 -0.1(6)
C13 C14 C15 C16 -0.2(7)
C14 C15 C16 C17 -0.1(7)
C13 C12 C17 C16 -1.0(6)
C11 C12 C17 C16 -177.6(4)
C15 C16 C17 C12 0.7(6)
O2 C6 N1 C11 -2.8(5)
C2 C6 N1 C11 178.7(3)
O2 C6 N1 C9 -178.2(4)
C2 C6 N1 C9 3.3(6)
C12 C11 N1 C6 -95.2(4)
C12 C11 N1 C9 80.5(4)
C8 C9 N1 C6 -26.3(5)
C8 C9 N1 C11 158.2(3)
O1 C1 N2 C5 175.3(3)
C2 C1 N2 C5 -6.1(6)
C4 C5 N2 C1 -16.0(5)
